data_1518779
loop_
_publ_author_name
'Liu, Chong'
'Xie, Jian-Hua'
'Tian, Gui-Long'
'Li, Wei'
'Zhou, Qi-Lin'

_publ_section_title
;
 Highly efficient hydrogenation of carbon dioxide to formate catalyzed by
 iridium(iii) complexes of imine--diphosphine ligands
;
_journal_issue 5
_journal_name_full 'Chem. Sci.'
_journal_page_first 2928
_journal_paper_doi 10.1039/C5SC00248F
_journal_volume 6
_journal_year 2015
_chemical_formula_sum 'C38 H34 Cl2 Ir N P2'
_chemical_formula_weight 829.70
_chemical_name_systematic
; 
 ? 
;
_space_group_IT_number 72
_symmetry_cell_setting orthorhombic
_symmetry_space_group_name_Hall '-I 2 2c'
_symmetry_space_group_name_H-M 'I b a m'
_atom_sites_solution_hydrogens geom
_atom_sites_solution_primary direct
_atom_sites_solution_secondary difmap
_audit_block_doi 10.5517/cc14282k
_audit_creation_method SHELXL-97
_audit_update_record
;
2015-01-22 deposited with the CCDC.
2015-03-04 downloaded from the CCDC.
;
_cell_angle_alpha 90.00
_cell_angle_beta 90.00
_cell_angle_gamma 90.00
_cell_formula_units_Z 8
_cell_length_a 30.868(6)
_cell_length_b 17.517(4)
_cell_length_c 24.155(5)
_cell_measurement_reflns_used 12015
_cell_measurement_temperature 293(2)
_cell_measurement_theta_max 27.8744
_cell_measurement_theta_min 1.9503
_cell_volume 13061(5)
_computing_cell_refinement Crystalclear
_computing_data_collection Crystalclear
_computing_data_reduction Crystalclear
_computing_molecular_graphics 'Bruker SHELXTL'
_computing_publication_material 'Bruker SHELXTL'
_computing_structure_refinement 'SHELXL-97 (Sheldrick, 2008)'
_computing_structure_solution 'SHELXS-97 (Sheldrick, 2008)'
_diffrn_ambient_temperature 293(2)
_diffrn_detector_area_resol_mean 7.31
_diffrn_measured_fraction_theta_full 0.998
_diffrn_measured_fraction_theta_max 0.998
_diffrn_measurement_device_type 'Rigaku Saturn 70 CCD'
_diffrn_measurement_method '\w scans'
_diffrn_radiation_monochromator multilayer
_diffrn_radiation_source 'rotating anode'
_diffrn_radiation_type MoK\a
_diffrn_radiation_wavelength 0.71073
_diffrn_reflns_av_R_equivalents 0.0814
_diffrn_reflns_av_sigmaI/netI 0.0445
_diffrn_reflns_limit_h_max 40
_diffrn_reflns_limit_h_min -40
_diffrn_reflns_limit_k_max 22
_diffrn_reflns_limit_k_min -22
_diffrn_reflns_limit_l_max 31
_diffrn_reflns_limit_l_min -31
_diffrn_reflns_number 79545
_diffrn_reflns_theta_full 27.89
_diffrn_reflns_theta_max 27.89
_diffrn_reflns_theta_min 1.95
_diffrn_standards_decay_% 0
_diffrn_standards_interval_count 0
_diffrn_standards_interval_time 0
_diffrn_standards_number 0
_exptl_absorpt_coefficient_mu 2.190
_exptl_absorpt_correction_T_max 0.7208
_exptl_absorpt_correction_T_min 0.6685
_exptl_absorpt_correction_type multi-scan
_exptl_absorpt_process_details Crystalclear
_exptl_crystal_colour Colorless
_exptl_crystal_density_diffrn 0.844
_exptl_crystal_density_method 'not measured'
_exptl_crystal_description Prism
_exptl_crystal_F_000 3280
_exptl_crystal_size_max 0.20
_exptl_crystal_size_mid 0.18
_exptl_crystal_size_min 0.16
_platon_squeeze_details ' '
_refine_diff_density_max 2.484
_refine_diff_density_min -1.703
_refine_diff_density_rms 0.125
_refine_ls_extinction_coef 0.00033(6)
_refine_ls_extinction_expression Fc^*^=kFc[1+0.001xFc^2^\l^3^/sin(2\q)]^-1/4^
_refine_ls_extinction_method SHELXL
_refine_ls_goodness_of_fit_ref 1.115
_refine_ls_hydrogen_treatment mixed
_refine_ls_matrix_type full
_refine_ls_number_parameters 208
_refine_ls_number_reflns 7979
_refine_ls_number_restraints 1
_refine_ls_restrained_S_all 1.115
_refine_ls_R_factor_all 0.0988
_refine_ls_R_factor_gt 0.0719
_refine_ls_shift/su_max 0.002
_refine_ls_shift/su_mean 0.000
_refine_ls_structure_factor_coef Fsqd
_refine_ls_weighting_details 'calc w=1/[\s^2^(Fo^2^)+(0.1085P)^2^+18.1662P] where P=(Fo^2^+2Fc^2^)/3'
_refine_ls_weighting_scheme calc
_refine_ls_wR_factor_gt 0.2005
_refine_ls_wR_factor_ref 0.2174
_reflns_number_gt 6086
_reflns_number_total 7979
_reflns_threshold_expression >2sigma(I)
_cod_data_source_file c5sc00248f2.cif
_cod_data_source_block r141009e1-sr
_cod_depositor_comments
;
The following automatic conversions were performed:

'_symmetry_cell_setting' value 'Orthorhombic' changed to
'orthorhombic' according to
/usr/data/users/saulius/crontab/automatic-downloads/rss-feeds/RSC/lib/dictionaries/cif_core.dic
dictionary named 'cif_core.dic' version 2.4.2 from 2011-04-26.

'_exptl_absorpt_correction_type' value 'MULTI-SCAN' changed to
'multi-scan' according to
/usr/data/users/saulius/crontab/automatic-downloads/rss-feeds/RSC/lib/dictionaries/cif_core.dic
dictionary named 'cif_core.dic' version 2.4.2 from 2011-04-26.

Automatic conversion script
Id: cif_fix_values 3086 2015-02-26 13:12:21Z robertas 

 Adding full bibliography for 1518779.cif.
;
_cod_original_sg_symbol_H-M Ibam
_cod_database_code 1518779

loop_
_symmetry_equiv_pos_as_xyz
'x, y, z'
'-x, -y, z'
'-x+1/2, y+1/2, -z'
'x+1/2, -y+1/2, -z'
'x+1/2, y+1/2, z+1/2'
'-x+1/2, -y+1/2, z+1/2'
'-x+1, y+1, -z+1/2'
'x+1, -y+1, -z+1/2'
'-x, -y, -z'
'x, y, -z'
'x-1/2, -y-1/2, z'
'-x-1/2, y-1/2, z'
'-x+1/2, -y+1/2, -z+1/2'
'x+1/2, y+1/2, -z+1/2'
'x, -y, z+1/2'
'-x, y, z+1/2'

loop_
_atom_site_label
_atom_site_type_symbol
_atom_site_fract_x
_atom_site_fract_y
_atom_site_fract_z
_atom_site_U_iso_or_equiv
_atom_site_adp_type
_atom_site_occupancy
_atom_site_symmetry_multiplicity
_atom_site_calc_flag
_atom_site_refinement_flags
Ir1 Ir 0.755116(13) 0.256809(19) 0.5000 0.05504(19) Uani 1 2 d SD
H1 H 0.7035(4) 0.250(5) 0.5000 0.083 Uiso 1 2 d SD
P1 P 0.75248(6) 0.25319(9) 0.59590(9) 0.0559(4) Uani 1 1 d .
Cl1 Cl 0.75047(9) 0.12054(14) 0.5000 0.0758(8) Uani 1 2 d S
Cl2 Cl 0.83808(9) 0.27424(13) 0.5000 0.0710(6) Uani 1 2 d S
N1 N 0.7559(2) 0.3775(4) 0.5000 0.0501(17) Uani 1 2 d S
H1A H 0.7844 0.3912 0.5000 0.060 Uiso 1 2 calc SR
C1 C 0.7804(2) 0.1734(3) 0.6318(3) 0.0614(16) Uani 1 1 d .
C2 C 0.8160(3) 0.1404(4) 0.6071(3) 0.096(3) Uani 1 1 d .
H2 H 0.8256 0.1568 0.5726 0.115 Uiso 1 1 calc R
C3 C 0.8374(4) 0.0818(5) 0.6350(4) 0.137(5) Uani 1 1 d .
H3 H 0.8628 0.0619 0.6201 0.165 Uiso 1 1 calc R
C4 C 0.8222(4) 0.0534(5) 0.6827(4) 0.106(3) Uani 1 1 d .
H4 H 0.8354 0.0112 0.6989 0.127 Uiso 1 1 calc R
C5 C 0.7865(3) 0.0875(5) 0.7081(3) 0.093(3) Uani 1 1 d .
H5 H 0.7765 0.0697 0.7421 0.112 Uiso 1 1 calc R
C6 C 0.7666(3) 0.1472(4) 0.6823(3) 0.077(2) Uani 1 1 d .
H6 H 0.7431 0.1706 0.6994 0.092 Uiso 1 1 calc R
C7 C 0.6999(3) 0.2493(4) 0.6258(3) 0.0697(18) Uani 1 1 d .
C8 C 0.6865(3) 0.2968(5) 0.6704(3) 0.097(3) Uani 1 1 d .
H8 H 0.7035 0.3375 0.6821 0.116 Uiso 1 1 calc R
C9 C 0.6456(4) 0.2797(8) 0.6968(5) 0.140(4) Uani 1 1 d .
H9 H 0.6369 0.3068 0.7279 0.168 Uiso 1 1 calc R
C10 C 0.6195(4) 0.2231(8) 0.6757(5) 0.134(4) Uani 1 1 d .
H10 H 0.5925 0.2146 0.6917 0.161 Uiso 1 1 calc R
C11 C 0.6312(3) 0.1821(7) 0.6348(5) 0.125(4) Uani 1 1 d .
H11 H 0.6129 0.1440 0.6219 0.150 Uiso 1 1 calc R
C12 C 0.6724(3) 0.1936(5) 0.6083(4) 0.109(3) Uani 1 1 d .
H12 H 0.6803 0.1627 0.5787 0.131 Uiso 1 1 calc R
C13 C 0.7752(3) 0.3390(3) 0.6253(2) 0.0614(16) Uani 1 1 d .
C14 C 0.8039(3) 0.3377(4) 0.6705(3) 0.081(2) Uani 1 1 d .
H14 H 0.8121 0.2913 0.6860 0.098 Uiso 1 1 calc R
C15 C 0.8201(3) 0.4055(5) 0.6918(3) 0.089(2) Uani 1 1 d .
H15 H 0.8386 0.4048 0.7223 0.107 Uiso 1 1 calc R
C16 C 0.8088(3) 0.4731(5) 0.6680(3) 0.093(3) Uani 1 1 d .
H16 H 0.8192 0.5186 0.6828 0.111 Uiso 1 1 calc R
C17 C 0.7824(3) 0.4746(4) 0.6227(3) 0.086(3) Uani 1 1 d .
H17 H 0.7758 0.5214 0.6065 0.103 Uiso 1 1 calc R
C18 C 0.7651(2) 0.4091(4) 0.6000(2) 0.0636(17) Uani 1 1 d .
C19 C 0.7365(2) 0.4137(4) 0.5505(2) 0.0654(18) Uani 1 1 d .
H19A H 0.7304 0.4669 0.5427 0.078 Uiso 1 1 calc R
H19B H 0.7092 0.3887 0.5588 0.078 Uiso 1 1 calc R

loop_
_atom_site_aniso_label
_atom_site_aniso_U_11
_atom_site_aniso_U_22
_atom_site_aniso_U_33
_atom_site_aniso_U_23
_atom_site_aniso_U_13
_atom_site_aniso_U_12
Ir1 0.0903(3) 0.0372(2) 0.0376(2) 0.000 0.000 0.00151(13)
P1 0.0913(12) 0.0405(9) 0.0359(9) 0.0002(5) 0.0010(6) -0.0009(6)
Cl1 0.137(2) 0.0342(11) 0.0565(15) 0.000 0.000 -0.0043(10)
Cl2 0.0950(18) 0.0601(13) 0.0580(13) 0.000 0.000 0.0037(12)
N1 0.079(5) 0.036(4) 0.036(4) 0.000 0.000 -0.001(3)
C1 0.089(5) 0.046(3) 0.048(3) 0.006(3) 0.004(3) 0.002(3)
C2 0.144(8) 0.079(5) 0.064(5) 0.019(4) 0.013(5) 0.030(5)
C3 0.237(14) 0.099(7) 0.076(6) 0.023(5) 0.009(7) 0.065(8)
C4 0.161(10) 0.082(6) 0.076(6) 0.025(5) 0.002(6) 0.020(6)
C5 0.143(9) 0.074(5) 0.063(5) 0.023(4) -0.021(5) -0.010(5)
C6 0.126(7) 0.053(4) 0.051(4) 0.011(3) 0.005(4) -0.002(4)
C7 0.084(5) 0.062(4) 0.064(4) 0.011(3) 0.004(3) 0.002(3)
C8 0.109(7) 0.108(7) 0.073(5) -0.021(5) 0.024(5) -0.008(5)
C9 0.113(9) 0.194(12) 0.112(9) -0.042(8) 0.042(7) 0.003(9)
C10 0.095(8) 0.176(11) 0.131(10) 0.010(9) 0.034(7) -0.016(8)
C11 0.086(7) 0.163(10) 0.128(9) -0.035(8) 0.029(6) -0.037(6)
C12 0.121(8) 0.093(7) 0.112(7) -0.016(5) 0.006(6) -0.021(6)
C13 0.100(5) 0.051(3) 0.033(3) -0.001(2) 0.000(3) 0.001(3)
C14 0.126(7) 0.060(4) 0.059(4) -0.005(3) 0.004(4) 0.001(4)
C15 0.113(7) 0.094(6) 0.060(4) -0.017(4) -0.011(4) -0.015(5)
C16 0.142(8) 0.066(5) 0.070(5) -0.015(4) 0.002(5) -0.022(5)
C17 0.149(8) 0.048(4) 0.060(5) -0.010(3) 0.005(5) -0.007(4)
C18 0.104(5) 0.047(3) 0.040(3) -0.007(3) 0.012(3) 0.001(3)
C19 0.104(6) 0.039(3) 0.053(4) -0.003(3) 0.020(3) 0.011(3)

loop_
_atom_type_symbol
_atom_type_description
_atom_type_scat_dispersion_real
_atom_type_scat_dispersion_imag
_atom_type_scat_source
C C 0.0033 0.0016 'International Tables Vol C Tables 4.2.6.8 and 6.1.1.4'
H H 0.0000 0.0000 'International Tables Vol C Tables 4.2.6.8 and 6.1.1.4'
N N 0.0061 0.0033 'International Tables Vol C Tables 4.2.6.8 and 6.1.1.4'
P P 0.1023 0.0942 'International Tables Vol C Tables 4.2.6.8 and 6.1.1.4'
Cl Cl 0.1484 0.1585 'International Tables Vol C Tables 4.2.6.8 and 6.1.1.4'
Ir Ir -1.4442 7.9887 'International Tables Vol C Tables 4.2.6.8 and 6.1.1.4'

loop_
_geom_angle_atom_site_label_1
_geom_angle_atom_site_label_2
_geom_angle_atom_site_label_3
_geom_angle
_geom_angle_site_symmetry_1
_geom_angle_site_symmetry_3
N1 Ir1 P1 91.59(4) . 10_556
N1 Ir1 P1 91.59(4) . .
P1 Ir1 P1 174.90(9) 10_556 .
N1 Ir1 Cl1 177.3(2) . .
P1 Ir1 Cl1 88.32(4) 10_556 .
P1 Ir1 Cl1 88.32(4) . .
N1 Ir1 Cl2 82.5(2) . .
P1 Ir1 Cl2 92.18(5) 10_556 .
P1 Ir1 Cl2 92.18(5) . .
Cl1 Ir1 Cl2 100.24(8) . .
N1 Ir1 H1 95(3) . .
P1 Ir1 H1 87.88(9) 10_556 .
P1 Ir1 H1 87.88(9) . .
Cl1 Ir1 H1 82(3) . .
Cl2 Ir1 H1 177(3) . .
C7 P1 C13 103.1(3) . .
C7 P1 C1 101.8(3) . .
C13 P1 C1 105.3(3) . .
C7 P1 Ir1 116.1(3) . .
C13 P1 Ir1 110.9(2) . .
C1 P1 Ir1 118.1(2) . .
C19 N1 C19 108.8(7) 10_556 .
C19 N1 Ir1 114.7(4) 10_556 .
C19 N1 Ir1 114.7(4) . .
C19 N1 H1A 106.0 10_556 .
C19 N1 H1A 106.0 . .
Ir1 N1 H1A 106.0 . .
C6 C1 C2 119.4(7) . .
C6 C1 P1 121.6(6) . .
C2 C1 P1 119.0(5) . .
C1 C2 C3 118.7(8) . .
C1 C2 H2 120.7 . .
C3 C2 H2 120.7 . .
C4 C3 C2 121.5(10) . .
C4 C3 H3 119.2 . .
C2 C3 H3 119.2 . .
C3 C4 C5 119.7(8) . .
C3 C4 H4 120.1 . .
C5 C4 H4 120.1 . .
C6 C5 C4 118.9(8) . .
C6 C5 H5 120.5 . .
C4 C5 H5 120.5 . .
C5 C6 C1 121.6(8) . .
C5 C6 H6 119.2 . .
C1 C6 H6 119.2 . .
C12 C7 C8 118.3(8) . .
C12 C7 P1 118.1(7) . .
C8 C7 P1 123.4(6) . .
C7 C8 C9 117.8(9) . .
C7 C8 H8 121.1 . .
C9 C8 H8 121.1 . .
C10 C9 C8 119.9(10) . .
C10 C9 H9 120.0 . .
C8 C9 H9 120.0 . .
C11 C10 C9 121.7(11) . .
C11 C10 H10 119.1 . .
C9 C10 H10 119.1 . .
C10 C11 C12 121.2(10) . .
C10 C11 H11 119.4 . .
C12 C11 H11 119.4 . .
C7 C12 C11 120.9(9) . .
C7 C12 H12 119.5 . .
C11 C12 H12 119.5 . .
C14 C13 C18 119.5(6) . .
C14 C13 P1 122.5(5) . .
C18 C13 P1 118.0(5) . .
C15 C14 C13 120.1(7) . .
C15 C14 H14 120.0 . .
C13 C14 H14 120.0 . .
C16 C15 C14 119.6(8) . .
C16 C15 H15 120.2 . .
C14 C15 H15 120.2 . .
C15 C16 C17 120.6(7) . .
C15 C16 H16 119.7 . .
C17 C16 H16 119.7 . .
C16 C17 C18 122.2(7) . .
C16 C17 H17 118.9 . .
C18 C17 H17 118.9 . .
C17 C18 C13 117.9(7) . .
C17 C18 C19 120.2(6) . .
C13 C18 C19 121.9(6) . .
C18 C19 N1 113.1(6) . .
C18 C19 H19A 109.0 . .
N1 C19 H19A 109.0 . .
C18 C19 H19B 109.0 . .
N1 C19 H19B 109.0 . .
H19A C19 H19B 107.8 . .

loop_
_geom_bond_atom_site_label_1
_geom_bond_atom_site_label_2
_geom_bond_distance
_geom_bond_site_symmetry_2
Ir1 N1 2.115(7) .
Ir1 P1 2.319(2) 10_556
Ir1 P1 2.319(2) .
Ir1 Cl1 2.391(3) .
Ir1 Cl2 2.579(3) .
Ir1 H1 1.597(10) .
P1 C7 1.778(8) .
P1 C13 1.805(6) .
P1 C1 1.856(6) .
N1 C19 1.501(7) 10_556
N1 C19 1.501(7) .
N1 H1A 0.9100 .
C1 C6 1.372(9) .
C1 C2 1.378(10) .
C2 C3 1.394(11) .
C2 H2 0.9300 .
C3 C4 1.340(12) .
C3 H3 0.9300 .
C4 C5 1.395(13) .
C4 H4 0.9300 .
C5 C6 1.364(10) .
C5 H5 0.9300 .
C6 H6 0.9300 .
C7 C12 1.361(11) .
C7 C8 1.421(10) .
C8 C9 1.447(13) .
C8 H8 0.9300 .
C9 C10 1.374(16) .
C9 H9 0.9300 .
C10 C11 1.276(14) .
C10 H10 0.9300 .
C11 C12 1.437(13) .
C11 H11 0.9300 .
C12 H12 0.9300 .
C13 C14 1.406(10) .
C13 C18 1.406(9) .
C14 C15 1.389(10) .
C14 H14 0.9300 .
C15 C16 1.361(11) .
C15 H15 0.9300 .
C16 C17 1.367(11) .
C16 H16 0.9300 .
C17 C18 1.379(9) .
C17 H17 0.9300 .
C18 C19 1.488(9) .
C19 H19A 0.9700 .
C19 H19B 0.9700 .

loop_
_geom_torsion_atom_site_label_1
_geom_torsion_atom_site_label_2
_geom_torsion_atom_site_label_3
_geom_torsion_atom_site_label_4
_geom_torsion
_geom_torsion_site_symmetry_1
_geom_torsion_site_symmetry_4
N1 Ir1 P1 C7 92.4(3) . .
P1 Ir1 P1 C7 -36.1(10) 10_556 .
Cl1 Ir1 P1 C7 -84.9(2) . .
Cl2 Ir1 P1 C7 174.9(2) . .
N1 Ir1 P1 C13 -24.8(3) . .
P1 Ir1 P1 C13 -153.3(9) 10_556 .
Cl1 Ir1 P1 C13 157.9(3) . .
Cl2 Ir1 P1 C13 57.7(3) . .
N1 Ir1 P1 C1 -146.4(3) . .
P1 Ir1 P1 C1 85.1(10) 10_556 .
Cl1 Ir1 P1 C1 36.4(3) . .
Cl2 Ir1 P1 C1 -63.8(3) . .
P1 Ir1 N1 C19 24.5(5) 10_556 10_556
P1 Ir1 N1 C19 -151.5(5) . 10_556
Cl1 Ir1 N1 C19 -63.5(5) . 10_556
Cl2 Ir1 N1 C19 116.5(5) . 10_556
P1 Ir1 N1 C19 151.5(5) 10_556 .
P1 Ir1 N1 C19 -24.5(5) . .
Cl1 Ir1 N1 C19 63.5(5) . .
Cl2 Ir1 N1 C19 -116.5(5) . .
C7 P1 C1 C6 -23.5(7) . .
C13 P1 C1 C6 83.8(7) . .
Ir1 P1 C1 C6 -151.8(5) . .
C7 P1 C1 C2 157.1(7) . .
C13 P1 C1 C2 -95.6(7) . .
Ir1 P1 C1 C2 28.8(7) . .
C6 C1 C2 C3 -1.0(13) . .
P1 C1 C2 C3 178.4(8) . .
C1 C2 C3 C4 5.1(17) . .
C2 C3 C4 C5 -6.0(17) . .
C3 C4 C5 C6 2.9(15) . .
C4 C5 C6 C1 1.1(13) . .
C2 C1 C6 C5 -2.0(12) . .
P1 C1 C6 C5 178.6(6) . .
C13 P1 C7 C12 174.5(7) . .
C1 P1 C7 C12 -76.5(7) . .
Ir1 P1 C7 C12 53.0(7) . .
C13 P1 C7 C8 -11.2(7) . .
C1 P1 C7 C8 97.7(7) . .
Ir1 P1 C7 C8 -132.7(6) . .
C12 C7 C8 C9 4.1(14) . .
P1 C7 C8 C9 -170.2(8) . .
C7 C8 C9 C10 -5.3(19) . .
C8 C9 C10 C11 4(2) . .
C9 C10 C11 C12 -1(2) . .
C8 C7 C12 C11 -1.3(14) . .
P1 C7 C12 C11 173.3(8) . .
C10 C11 C12 C7 -0.5(18) . .
C7 P1 C13 C14 99.7(7) . .
C1 P1 C13 C14 -6.7(7) . .
Ir1 P1 C13 C14 -135.4(6) . .
C7 P1 C13 C18 -83.5(6) . .
C1 P1 C13 C18 170.2(5) . .
Ir1 P1 C13 C18 41.4(6) . .
C18 C13 C14 C15 3.9(11) . .
P1 C13 C14 C15 -179.3(6) . .
C13 C14 C15 C16 -1.6(13) . .
C14 C15 C16 C17 -1.2(14) . .
C15 C16 C17 C18 1.8(14) . .
C16 C17 C18 C13 0.6(12) . .
C16 C17 C18 C19 -180.0(8) . .
C14 C13 C18 C17 -3.3(11) . .
P1 C13 C18 C17 179.7(6) . .
C14 C13 C18 C19 177.2(7) . .
P1 C13 C18 C19 0.3(9) . .
C17 C18 C19 N1 114.0(8) . .
C13 C18 C19 N1 -66.6(9) . .
C19 N1 C19 C18 -154.7(4) 10_556 .
Ir1 N1 C19 C18 75.4(7) . .

loop_
_platon_squeeze_void_nr
_platon_squeeze_void_average_x
_platon_squeeze_void_average_y
_platon_squeeze_void_average_z
_platon_squeeze_void_volume
_platon_squeeze_void_count_electrons
_platon_squeeze_void_content
1 0.000 -0.019 -0.007 3635 862 ' '
2 0.500 -0.031 0.020 3635 862 ' '
